data_4031388
loop_
_publ_author_name
'Beall, G.W.'
'Milligan, W.O.'
'Wolcott, H.A.'

_publ_section_title
;
 Structural trends in the lanthanide trihydroxides
;
_journal_name_full 'Journal of Inorganic and Nuclear Chemistry'
_journal_page_first 65
_journal_page_last 70
_journal_volume 39
_journal_year 1977
_chemical_formula_sum 'H3 O3 Y'
_chemical_name_systematic 'Y (O H)3'
_space_group_IT_number 176
_symmetry_space_group_name_Hall '-P 6c'
_symmetry_space_group_name_H-M 'P 63/m'
_cell_angle_alpha 90
_cell_angle_beta 90
_cell_angle_gamma 120
_cell_formula_units_Z 2
_cell_length_a 6.261
_cell_length_b 6.261
_cell_length_c 3.544
_cell_volume 120.313
_citation_journal_id_ASTM JINCAO
_cod_data_source_file Beall_JINCAO_1977_183.cif
_cod_data_source_block H3O3Y1
_cod_original_cell_volume 120.3128
_cod_original_formula_sum 'H3 O3 Y1'
_cod_database_code 4031388

loop_
_symmetry_equiv_pos_as_xyz
x,y,z
x-y,x,z+1/2
-y,x-y,z
-x,-y,z+1/2
-x+y,-x,z
y,-x+y,z+1/2
-x,-y,-z
-x+y,-x,-z-1/2
y,-x+y,-z
x,y,-z-1/2
x-y,x,-z
-y,x-y,-z-1/2

loop_
_atom_site_label
_atom_site_type_symbol
_atom_site_fract_x
_atom_site_fract_y
_atom_site_fract_z
_atom_site_occupancy
_atom_site_U_iso_or_equiv
O1 O-2 0.3958 0.3116 0.25 1 0.0
H1 H+1 0.28 0.17 0.25 1 0.0
Y1 Y+3 0.33333 0.66667 0.25 1 0.0
